data_4349113
loop_
_publ_author_name
'Valverde-Mu\~noz, Francisco Javier'
'Seredyuk, Maksym'
'Mu\~noz, M Carmen'
'Znovjyak, Kateryna'
'Fritsky, Igor O.'
'Real, Jos\'e Antonio'

_publ_section_title
;
 Strong Cooperative Spin Crossover in 2D and 3D
 Fe<sup>II</sup>-M<sup>I,II</sup> Hofmann-Like Coordination Polymers Based
 on 2-Fluoropyrazine.
;
_journal_issue 20
_journal_name_full 'Inorganic chemistry'
_journal_page_first 10654
_journal_page_last 10665
_journal_paper_doi 10.1021/acs.inorgchem.6b01901
_journal_volume 55
_journal_year 2016
_chemical_formula_sum 'C12 H6 F2 Fe N8 Pt'
_chemical_formula_weight 551.19
_space_group_crystal_system orthorhombic
_space_group_IT_number 53
_space_group_name_Hall '-P 2ac 2'
_space_group_name_H-M_alt 'P m n a'
_atom_sites_solution_hydrogens geom
_audit_creation_method SHELXL-2014
_cell_angle_alpha 90
_cell_angle_beta 90
_cell_angle_gamma 90
_cell_formula_units_Z 2
_cell_length_a 7.4534(4)
_cell_length_b 7.1275(4)
_cell_length_c 15.0455(10)
_cell_measurement_reflns_used 3229
_cell_measurement_temperature 200(1)
_cell_measurement_theta_max 29.9090
_cell_measurement_theta_min 3.9140
_cell_volume 799.28(8)
_computing_cell_refinement 'CrysAlisPro 2015'
_computing_data_collection 'CrysAlisPro 2015'
_computing_data_reduction 'CrysAlisPro 2015'
_computing_structure_refinement 'SHELXL-2014 (Sheldrick, 2014)'
_computing_structure_solution 'SHELXS-2014 (Sheldrick, 2014)'
_diffrn_ambient_temperature 200(1)
_diffrn_measured_fraction_theta_full 0.999
_diffrn_measured_fraction_theta_max 0.934
_diffrn_measurement_device_type 'SuperNova Sapphire3'
_diffrn_radiation_type MoK\a
_diffrn_radiation_wavelength 0.71073
_diffrn_reflns_av_R_equivalents 0.0276
_diffrn_reflns_av_unetI/netI 0.0243
_diffrn_reflns_Laue_measured_fraction_full 0.999
_diffrn_reflns_Laue_measured_fraction_max 0.934
_diffrn_reflns_limit_h_max 10
_diffrn_reflns_limit_h_min -9
_diffrn_reflns_limit_k_max 9
_diffrn_reflns_limit_k_min -9
_diffrn_reflns_limit_l_max 21
_diffrn_reflns_limit_l_min -19
_diffrn_reflns_number 6202
_diffrn_reflns_point_group_measured_fraction_full 0.999
_diffrn_reflns_point_group_measured_fraction_max 0.934
_diffrn_reflns_theta_full 25.000
_diffrn_reflns_theta_max 29.944
_diffrn_reflns_theta_min 2.858
_exptl_absorpt_coefficient_mu 9.682
_exptl_absorpt_correction_T_max 1.00000
_exptl_absorpt_correction_T_min 0.48389
_exptl_absorpt_correction_type multi-scan
_exptl_absorpt_process_details 'CrysAlisPro 1.171.38.41q'
_exptl_crystal_colour yellow
_exptl_crystal_density_diffrn 2.290
_exptl_crystal_description prismatic
_exptl_crystal_F_000 512
_exptl_crystal_size_max 0.100
_exptl_crystal_size_mid 0.100
_exptl_crystal_size_min 0.060
_refine_diff_density_max 0.632
_refine_diff_density_min -0.792
_refine_diff_density_rms 0.140
_refine_ls_extinction_method none
_refine_ls_goodness_of_fit_ref 1.088
_refine_ls_hydrogen_treatment constr
_refine_ls_matrix_type full
_refine_ls_number_parameters 69
_refine_ls_number_reflns 1167
_refine_ls_number_restraints 0
_refine_ls_restrained_S_all 1.088
_refine_ls_R_factor_all 0.0319
_refine_ls_R_factor_gt 0.0242
_refine_ls_shift/su_max 0.036
_refine_ls_shift/su_mean 0.006
_refine_ls_structure_factor_coef Fsqd
_refine_ls_weighting_details 'w=1/[\s^2^(Fo^2^)+(0.0172P)^2^+1.7518P] where P=(Fo^2^+2Fc^2^)/3'
_refine_ls_weighting_scheme calc
_refine_ls_wR_factor_gt 0.0459
_refine_ls_wR_factor_ref 0.0493
_reflns_Friedel_coverage 0.000
_reflns_number_gt 968
_reflns_number_total 1167
_reflns_threshold_expression 'I > 2\s(I)'
_cod_data_source_file ic6b01901_si_006.cif
_cod_data_source_block shelx
_cod_database_code 4349113
_shelx_space_group_comment
;
The symmetry employed for this shelxl refinement is uniquely defined
by the following loop, which should always be used as a source of
symmetry information in preference to the above space-group names.
They are only intended as comments.
;
_shelx_estimated_absorpt_t_min 0.444
_shelx_estimated_absorpt_t_max 0.594
_shelxl_version_number 2014-1

loop_
_space_group_symop_operation_xyz
'x, y, z'
'-x+1/2, -y, z+1/2'
'x, -y, -z'
'-x+1/2, y, -z+1/2'
'-x, -y, -z'
'x-1/2, y, -z-1/2'
'-x, y, z'
'x-1/2, -y, z-1/2'

loop_
_atom_site_label
_atom_site_type_symbol
_atom_site_fract_x
_atom_site_fract_y
_atom_site_fract_z
_atom_site_U_iso_or_equiv
_atom_site_adp_type
_atom_site_occupancy
_atom_site_site_symmetry_order
_atom_site_calc_flag
_atom_site_refinement_flags_posn
_atom_site_refinement_flags_adp
_atom_site_refinement_flags_occupancy
Pt Pt 0.0000 0.0000 0.0000 0.01309(8) Uani 1 4 d S T P
Fe Fe 0.5000 0.5000 0.0000 0.01617(19) Uani 1 4 d S T P
N1 N 0.5000 0.3848(6) -0.1374(3) 0.0215(9) Uani 1 2 d S T P
N2 N 0.2982(4) 0.2994(4) 0.0334(2) 0.0225(6) Uani 1 1 d . . .
N3 N 0.5000 0.2453(9) -0.3095(4) 0.067(2) Uani 1 2 d S T P
C1 C 0.5000 0.2017(7) -0.1528(4) 0.0338(13) Uani 1 2 d S T P
H1 H 0.5000 0.1164 -0.1060 0.041 Uiso 1 2 calc R U P
C2 C 0.5000 0.1409(9) -0.2394(5) 0.054(2) Uani 1 2 d S T P
C3 C 0.5000 0.4277(11) -0.2929(5) 0.059(2) Uani 1 2 d S T P
H3 H 0.5000 0.5110 -0.3405 0.070 Uiso 1 2 calc R U P
C4 C 0.5000 0.4979(8) -0.2083(4) 0.0391(15) Uani 1 2 d S T P
H4 H 0.5000 0.6271 -0.1999 0.047 Uiso 1 2 calc R U P
C5 C 0.1883(4) 0.1903(4) 0.0243(2) 0.0168(6) Uani 1 1 d . . .
F F 0.5000 -0.0453(6) -0.2538(4) 0.122(3) Uani 1 2 d S T P

loop_
_atom_site_aniso_label
_atom_site_aniso_U_11
_atom_site_aniso_U_22
_atom_site_aniso_U_33
_atom_site_aniso_U_23
_atom_site_aniso_U_13
_atom_site_aniso_U_12
Pt 0.00895(11) 0.00883(12) 0.02149(14) -0.00082(10) 0.000 0.000
Fe 0.0102(4) 0.0100(4) 0.0283(5) -0.0056(4) 0.000 0.000
N1 0.017(2) 0.018(2) 0.029(3) -0.0037(18) 0.000 0.000
N2 0.0150(13) 0.0181(13) 0.0343(17) -0.0028(13) 0.0013(13) -0.0038(12)
N3 0.129(7) 0.047(4) 0.026(3) -0.007(3) 0.000 0.000
C1 0.052(4) 0.019(3) 0.031(3) -0.003(2) 0.000 0.000
C2 0.098(6) 0.030(3) 0.035(4) -0.013(3) 0.000 0.000
C3 0.098(7) 0.046(4) 0.031(4) 0.007(3) 0.000 0.000
C4 0.056(4) 0.026(3) 0.035(3) 0.005(3) 0.000 0.000
C5 0.0124(14) 0.0137(14) 0.0241(18) -0.0036(13) 0.0009(13) 0.0012(13)
F 0.283(9) 0.028(2) 0.054(3) -0.023(2) 0.000 0.000

loop_
_atom_type_symbol
_atom_type_description
_atom_type_scat_dispersion_real
_atom_type_scat_dispersion_imag
_atom_type_scat_source
C C 0.0033 0.0016 'International Tables Vol C Tables 4.2.6.8 and 6.1.1.4'
H H 0.0000 0.0000 'International Tables Vol C Tables 4.2.6.8 and 6.1.1.4'
N N 0.0061 0.0033 'International Tables Vol C Tables 4.2.6.8 and 6.1.1.4'
F F 0.0171 0.0103 'International Tables Vol C Tables 4.2.6.8 and 6.1.1.4'
Fe Fe 0.3463 0.8444 'International Tables Vol C Tables 4.2.6.8 and 6.1.1.4'
Pt Pt -1.7033 8.3905 'International Tables Vol C Tables 4.2.6.8 and 6.1.1.4'

loop_
_geom_angle_atom_site_label_1
_geom_angle_atom_site_label_2
_geom_angle_atom_site_label_3
_geom_angle
_geom_angle_site_symmetry_1
_geom_angle_site_symmetry_3
C5 Pt C5 90.05(18) 5 7
C5 Pt C5 89.95(18) 5 3
C5 Pt C5 180.0(2) 7 3
C5 Pt C5 180.0 5 .
C5 Pt C5 89.95(18) 7 .
C5 Pt C5 90.05(18) 3 .
N1 Fe N1 180.0 . 5_665
N2 Fe N1 88.37(11) . .
N2 Fe N1 91.63(11) 5_665 .
N2 Fe N1 88.37(11) 7_655 .
N2 Fe N1 91.63(11) 3_565 .
N2 Fe N1 91.63(11) . 5_665
N2 Fe N1 88.37(11) 5_665 5_665
N2 Fe N1 91.63(11) 7_655 5_665
N2 Fe N1 88.37(11) 3_565 5_665
N2 Fe N2 180.00(11) . 5_665
N2 Fe N2 89.57(16) . 7_655
N2 Fe N2 90.43(16) 5_665 7_655
N2 Fe N2 90.43(16) . 3_565
N2 Fe N2 89.57(16) 5_665 3_565
N2 Fe N2 180.00(17) 7_655 3_565
C1 N1 C4 117.0(5) . .
C1 N1 Fe 121.7(4) . .
C4 N1 Fe 121.3(4) . .
C5 N2 Fe 159.5(3) . .
C2 N3 C3 114.3(6) . .
N1 C1 C2 118.5(6) . .
N1 C1 H1 120.8 . .
C2 C1 H1 120.8 . .
N3 C2 F 115.9(6) . .
N3 C2 C1 126.4(6) . .
F C2 C1 117.7(6) . .
N3 C3 C4 122.3(7) . .
N3 C3 H3 118.8 . .
C4 C3 H3 118.8 . .
N1 C4 C3 121.5(6) . .
N1 C4 H4 119.3 . .
C3 C4 H4 119.3 . .
N2 C5 Pt 176.3(3) . .

loop_
_geom_bond_atom_site_label_1
_geom_bond_atom_site_label_2
_geom_bond_distance
_geom_bond_site_symmetry_2
Pt C5 1.986(3) 5
Pt C5 1.986(3) 7
Pt C5 1.986(3) 3
Pt C5 1.986(3) .
Fe N1 2.225(4) .
Fe N1 2.225(4) 5_665
Fe N2 2.135(3) .
Fe N2 2.135(3) 5_665
Fe N2 2.135(3) 7_655
Fe N2 2.135(3) 3_565
N1 C1 1.325(6) .
N1 C4 1.337(7) .
N2 C5 1.137(4) .
N3 C2 1.291(9) .
N3 C3 1.323(9) .
C1 C2 1.373(9) .
C1 H1 0.9300 .
C2 F 1.345(7) .
C3 C4 1.368(10) .
C3 H3 0.9300 .
C4 H4 0.9300 .
